data_7715363
loop_
_publ_author_name
'Zgrabik, Joshua C.'
'Bhuniya, Balaka'
'Branstad Phillips, Thomas'
'Barroso, Jorge'
'Vlaisavljevich, Bess'
'Daly, Scott R.'

_publ_section_title
;
 Volatile lanthanide complexes with fluorinated heptadentate ligands.
;
_journal_issue 7
_journal_name_full 'Dalton transactions (Cambridge, England : 2003)'
_journal_page_first 2998
_journal_page_last 3009
_journal_paper_doi 10.1039/d3dt04198k
_journal_volume 53
_journal_year 2024
_chemical_formula_moiety 'C18 H23 F9 N4 O3'
_chemical_formula_sum 'C18 H23 F9 N4 O3'
_chemical_formula_weight 514.40
_space_group_crystal_system triclinic
_space_group_IT_number 2
_space_group_name_Hall '-P 1'
_space_group_name_H-M_alt 'P -1'
_atom_sites_solution_hydrogens geom
_audit_creation_date 2023-12-10
_audit_creation_method
;
Olex2 1.5
(compiled 2023.03.06 svn.rbb2c1857 for OlexSys, GUI svn.r6748)
;
_audit_update_record
;
2023-12-12 deposited with the CCDC.	2024-01-12 downloaded from the CCDC.
;
_cell_angle_alpha 73.689(2)
_cell_angle_beta 71.252(2)
_cell_angle_gamma 89.295(2)
_cell_formula_units_Z 2
_cell_length_a 9.6050(6)
_cell_length_b 10.3650(7)
_cell_length_c 12.3331(8)
_cell_measurement_reflns_used 7490
_cell_measurement_temperature 100.00
_cell_measurement_theta_max 27.044
_cell_measurement_theta_min 2.314
_cell_volume 1111.77(13)
_computing_cell_refinement 'SAINT V8.40B (?, 2016)'
_computing_data_reduction 'SAINT V8.40B (?, 2016)'
_computing_molecular_graphics 'Olex2 1.5 (Dolomanov et al., 2009)'
_computing_publication_material 'Olex2 1.5 (Dolomanov et al., 2009)'
_computing_structure_refinement 'SHELXL 2016/4 (Sheldrick, 2015)'
_computing_structure_solution 'SHELXT 2018/2 (Sheldrick, 2018)'
_diffrn_ambient_temperature 100.00
_diffrn_measured_fraction_theta_full 0.999
_diffrn_measured_fraction_theta_max 0.999
_diffrn_measurement_device_type 'Bruker D8 Venture Duo with Photon 3'
_diffrn_radiation_type MoK\a
_diffrn_radiation_wavelength 0.71073
_diffrn_reflns_av_R_equivalents 0.0665
_diffrn_reflns_av_unetI/netI 0.0345
_diffrn_reflns_Laue_measured_fraction_full 0.999
_diffrn_reflns_Laue_measured_fraction_max 0.999
_diffrn_reflns_limit_h_max 12
_diffrn_reflns_limit_h_min -12
_diffrn_reflns_limit_k_max 13
_diffrn_reflns_limit_k_min -13
_diffrn_reflns_limit_l_max 16
_diffrn_reflns_limit_l_min -16
_diffrn_reflns_number 45208
_diffrn_reflns_point_group_measured_fraction_full 0.999
_diffrn_reflns_point_group_measured_fraction_max 0.999
_diffrn_reflns_theta_full 25.242
_diffrn_reflns_theta_max 28.281
_diffrn_reflns_theta_min 2.055
_exptl_absorpt_coefficient_mu 0.155
_exptl_absorpt_correction_T_max 0.7457
_exptl_absorpt_correction_T_min 0.6971
_exptl_absorpt_correction_type multi-scan
_exptl_absorpt_process_details
;
SADABS-2016/2 (Bruker,2016/2) was used for absorption correction.
wR2(int) was 0.1200 before and 0.0595 after correction.
The Ratio of minimum to maximum transmission is 0.9348.
The \l/2 correction factor is Not present.
;
_exptl_crystal_colour 'clear colourless'
_exptl_crystal_colour_lustre clear
_exptl_crystal_colour_primary colourless
_exptl_crystal_density_diffrn 1.537
_exptl_crystal_description irregular
_exptl_crystal_F_000 528
_exptl_crystal_size_max 0.206
_exptl_crystal_size_mid 0.184
_exptl_crystal_size_min 0.052
_refine_diff_density_max 0.354
_refine_diff_density_min -0.281
_refine_diff_density_rms 0.051
_refine_ls_extinction_coef 0.0067(14)
_refine_ls_extinction_expression Fc^*^=kFc[1+0.001xFc^2^\l^3^/sin(2\q)]^-1/4^
_refine_ls_extinction_method 'SHELXL-2016/4 (Sheldrick 2016)'
_refine_ls_goodness_of_fit_ref 1.032
_refine_ls_hydrogen_treatment constr
_refine_ls_matrix_type full
_refine_ls_number_parameters 339
_refine_ls_number_reflns 5506
_refine_ls_number_restraints 72
_refine_ls_restrained_S_all 1.030
_refine_ls_R_factor_all 0.0679
_refine_ls_R_factor_gt 0.0437
_refine_ls_shift/su_max 0.000
_refine_ls_shift/su_mean 0.000
_refine_ls_structure_factor_coef Fsqd
_refine_ls_weighting_details 'w=1/[\s^2^(Fo^2^)+(0.0451P)^2^+0.4845P] where P=(Fo^2^+2Fc^2^)/3'
_refine_ls_weighting_scheme calc
_refine_ls_wR_factor_gt 0.1027
_refine_ls_wR_factor_ref 0.1172
_reflns_Friedel_coverage 0.000
_reflns_number_gt 3955
_reflns_number_total 5506
_reflns_threshold_expression 'I > 2\s(I)'
_cod_data_source_file d3dt04198k2.cif
_cod_data_source_block dal23_41
_cod_original_cell_volume 1111.78(13)
_cod_database_code 7715363
_shelx_shelxl_version_number 2016/4
_shelx_space_group_comment
;
The symmetry employed for this shelxl refinement is uniquely defined
by the following loop, which should always be used as a source of
symmetry information in preference to the above space-group names.
They are only intended as comments.
;
_shelx_estimated_absorpt_t_max 0.992
_shelx_estimated_absorpt_t_min 0.969
_olex2_refinement_description
;
1. Fixed Uiso
 At 1.2 times of:
  All C(H) groups, All C(H,H) groups, All N(H) groups
 At 1.5 times of:
  All C(H,H,H) groups
2. Restrained distances
 C18-F7A = C18-F8A = C18-F9A = C18-F7B = C18-F8B = C18-F9B
 1.32273 with sigma of 0.02
3. Uiso/Uaniso restraints and constraints
C18 \\sim F7A \\sim F8A \\sim F9A \\sim F7B \\sim F8B \\sim F9B: within 2A with
sigma of 0.02 and sigma for terminal atoms of 0.04 within 2A
4. Rigid body (RIGU) restrains
 F7A, F8A, F9A, F7B, F8B, F9B
 with sigma for 1-2 distances of 0.002 and sigma for 1-3 distances of 0.002
5. Others
 Sof(F7B)=Sof(F8B)=Sof(F9B)=1-FVAR(1)
 Sof(F7A)=Sof(F8A)=Sof(F9A)=FVAR(1)
6.a Secondary CH2 refined with riding coordinates:
 C1(H1A,H1B), C2(H2A,H2B), C8(H8A,H8B), C9(H9A,H9B), C15(H15A,H15B), C16(H16A,
 H16B)
6.b Aromatic/amide H refined with riding coordinates:
 N1(H1), N2(H2), N3(H3), C4(H4), C11(H11)
6.c Idealised Me refined as rotating group:
 C7(H7A,H7B,H7C), C14(H14A,H14B,H14C)
;
_olex2_submission_special_instructions 'No special instructions were received'

loop_
_space_group_symop_operation_xyz
'x, y, z'
'-x, -y, -z'

loop_
_atom_site_label
_atom_site_type_symbol
_atom_site_fract_x
_atom_site_fract_y
_atom_site_fract_z
_atom_site_U_iso_or_equiv
_atom_site_adp_type
_atom_site_occupancy
_atom_site_site_symmetry_order
_atom_site_calc_flag
_atom_site_refinement_flags_posn
_atom_site_refinement_flags_adp
_atom_site_refinement_flags_occupancy
_atom_site_disorder_assembly
_atom_site_disorder_group
F1 F 0.76556(11) 0.41823(13) 0.23938(10) 0.0469(3) Uani 1 1 d . . . . .
F2 F 0.67023(13) 0.21640(12) 0.34052(11) 0.0455(3) Uani 1 1 d . . . . .
F3 F 0.64029(12) 0.37271(12) 0.42735(10) 0.0424(3) Uani 1 1 d . . . . .
F4 F 0.34234(14) 0.22973(14) 0.65774(12) 0.0543(3) Uani 1 1 d . . . . .
F5 F 0.18607(16) 0.37510(12) 0.64006(12) 0.0557(3) Uani 1 1 d . . . . .
F6 F 0.11286(16) 0.17614(15) 0.75618(10) 0.0629(4) Uani 1 1 d . . . . .
O1 O 0.49582(13) 0.32626(13) 0.21370(11) 0.0331(3) Uani 1 1 d . . . . .
O2 O 0.08050(14) 0.25521(13) 0.51462(11) 0.0363(3) Uani 1 1 d . . . . .
O3 O 0.63915(17) 0.12408(16) -0.11671(13) 0.0516(4) Uani 1 1 d . . . . .
N1 N 0.25311(15) 0.45251(14) 0.23377(12) 0.0281(3) Uani 1 1 d . . . . .
H1 H 0.319144 0.405374 0.197435 0.034 Uiso 1 1 calc R U . . .
N2 N 0.15297(15) 0.10129(15) 0.36789(12) 0.0290(3) Uani 1 1 d . . . . .
H2 H 0.099547 0.162956 0.393694 0.035 Uiso 1 1 calc R U . . .
N3 N 0.52547(16) 0.24797(15) 0.00731(13) 0.0312(3) Uani 1 1 d . . . . .
H3 H 0.520680 0.267480 0.073345 0.037 Uiso 1 1 calc R U . . .
N4 N 0.19057(15) 0.27763(14) 0.11832(12) 0.0282(3) Uani 1 1 d . . . . .
C1 C 0.1417(2) 0.41447(19) 0.09472(16) 0.0346(4) Uani 1 1 d . . . . .
H1A H 0.047821 0.413167 0.077750 0.042 Uiso 1 1 calc R U . . .
H1B H 0.216321 0.475052 0.023162 0.042 Uiso 1 1 calc R U . . .
C2 C 0.1195(2) 0.46865(19) 0.20139(17) 0.0347(4) Uani 1 1 d . . . . .
H2A H 0.100635 0.565110 0.180030 0.042 Uiso 1 1 calc R U . . .
H2B H 0.033716 0.418056 0.269741 0.042 Uiso 1 1 calc R U . . .
C3 C 0.28597(18) 0.50079(16) 0.31155(14) 0.0259(3) Uani 1 1 d . . . . .
C4 C 0.41383(17) 0.46463(16) 0.34155(14) 0.0255(3) Uani 1 1 d . . . . .
H4 H 0.435978 0.499433 0.398196 0.031 Uiso 1 1 calc R U . . .
C5 C 0.50805(17) 0.37940(17) 0.29027(14) 0.0260(3) Uani 1 1 d . . . . .
C6 C 0.64563(19) 0.34639(19) 0.32599(16) 0.0322(4) Uani 1 1 d . . . . .
C7 C 0.1865(2) 0.59399(18) 0.36591(16) 0.0329(4) Uani 1 1 d . . . . .
H7A H 0.192568 0.679449 0.304285 0.049 Uiso 1 1 calc R U . . .
H7B H 0.216904 0.610937 0.429653 0.049 Uiso 1 1 calc R U . . .
H7C H 0.084711 0.552811 0.399524 0.049 Uiso 1 1 calc R U . . .
C8 C 0.06818(18) 0.17534(19) 0.19638(16) 0.0339(4) Uani 1 1 d . . . . .
H8A H 0.023718 0.141483 0.146392 0.041 Uiso 1 1 calc R U . . .
H8B H -0.008804 0.217353 0.247465 0.041 Uiso 1 1 calc R U . . .
C9 C 0.1194(2) 0.05828(18) 0.27504(15) 0.0328(4) Uani 1 1 d . . . . .
H9A H 0.041242 -0.017385 0.312651 0.039 Uiso 1 1 calc R U . . .
H9B H 0.208556 0.026524 0.225929 0.039 Uiso 1 1 calc R U . . .
C10 C 0.25424(18) 0.05788(16) 0.41701(15) 0.0282(3) Uani 1 1 d . . . . .
C11 C 0.27061(19) 0.10715(17) 0.50780(15) 0.0290(3) Uani 1 1 d . . . . .
H11 H 0.344092 0.074058 0.542343 0.035 Uiso 1 1 calc R U . . .
C12 C 0.18287(18) 0.20267(16) 0.54871(15) 0.0285(3) Uani 1 1 d . . . . .
C13 C 0.2076(2) 0.24560(18) 0.65087(16) 0.0343(4) Uani 1 1 d . . . . .
C14 C 0.3505(2) -0.0441(2) 0.3742(2) 0.0467(5) Uani 1 1 d . . . . .
H14A H 0.289051 -0.124528 0.385074 0.070 Uiso 1 1 calc R U . . .
H14B H 0.417993 -0.068793 0.420312 0.070 Uiso 1 1 calc R U . . .
H14C H 0.407612 -0.005813 0.289169 0.070 Uiso 1 1 calc R U . . .
C15 C 0.2665(2) 0.24274(19) 0.00726(15) 0.0326(4) Uani 1 1 d . . . . .
H15A H 0.209742 0.272194 -0.048379 0.039 Uiso 1 1 calc R U . . .
H15B H 0.267138 0.143403 0.026433 0.039 Uiso 1 1 calc R U . . .
C16 C 0.4232(2) 0.30519(19) -0.05530(15) 0.0348(4) Uani 1 1 d . . . . .
H16A H 0.458439 0.293591 -0.136472 0.042 Uiso 1 1 calc R U . . .
H16B H 0.424159 0.403240 -0.064609 0.042 Uiso 1 1 calc R U . . .
C17 C 0.6255(2) 0.16749(18) -0.03199(15) 0.0331(4) Uani 1 1 d . . . . .
C18 C 0.7336(2) 0.1306(2) 0.03805(18) 0.0391(4) Uani 1 1 d D U . . .
F7A F 0.6679(9) 0.0624(13) 0.1550(9) 0.0628(19) Uani 0.54(3) 1 d D U P A 1
F8A F 0.7796(9) 0.2309(9) 0.0656(11) 0.0658(19) Uani 0.54(3) 1 d D U P A 1
F9A F 0.8442(8) 0.0689(13) -0.0118(11) 0.0587(19) Uani 0.54(3) 1 d D U P A 1
F7B F 0.6769(11) 0.0236(17) 0.1280(12) 0.066(3) Uani 0.46(3) 1 d D U P A 2
F8B F 0.7969(12) 0.2439(7) 0.0430(11) 0.065(2) Uani 0.46(3) 1 d D U P A 2
F9B F 0.8513(11) 0.0895(17) -0.0300(13) 0.072(3) Uani 0.46(3) 1 d D U P A 2

loop_
_atom_site_aniso_label
_atom_site_aniso_U_11
_atom_site_aniso_U_22
_atom_site_aniso_U_33
_atom_site_aniso_U_23
_atom_site_aniso_U_13
_atom_site_aniso_U_12
F1 0.0260(5) 0.0674(8) 0.0474(7) -0.0208(6) -0.0087(5) -0.0005(5)
F2 0.0522(7) 0.0445(7) 0.0551(7) -0.0230(6) -0.0313(6) 0.0223(5)
F3 0.0451(6) 0.0578(7) 0.0394(6) -0.0254(5) -0.0248(5) 0.0138(5)
F4 0.0500(7) 0.0718(9) 0.0622(8) -0.0408(7) -0.0287(6) 0.0144(6)
F5 0.0798(9) 0.0383(7) 0.0629(8) -0.0312(6) -0.0283(7) 0.0133(6)
F6 0.0783(9) 0.0735(9) 0.0270(6) -0.0162(6) -0.0016(6) -0.0310(7)
O1 0.0328(6) 0.0420(7) 0.0345(6) -0.0232(6) -0.0144(5) 0.0121(5)
O2 0.0388(7) 0.0383(7) 0.0344(7) -0.0162(6) -0.0111(6) 0.0159(6)
O3 0.0637(10) 0.0620(10) 0.0387(8) -0.0317(7) -0.0157(7) 0.0212(8)
N1 0.0261(7) 0.0321(8) 0.0296(7) -0.0138(6) -0.0101(6) 0.0086(6)
N2 0.0293(7) 0.0309(7) 0.0261(7) -0.0107(6) -0.0062(6) 0.0046(6)
N3 0.0331(8) 0.0348(8) 0.0263(7) -0.0139(6) -0.0063(6) 0.0036(6)
N4 0.0280(7) 0.0329(8) 0.0259(7) -0.0106(6) -0.0104(6) 0.0057(6)
C1 0.0360(9) 0.0405(10) 0.0344(9) -0.0126(8) -0.0199(8) 0.0131(8)
C2 0.0328(9) 0.0399(10) 0.0395(10) -0.0171(8) -0.0185(8) 0.0144(8)
C3 0.0289(8) 0.0210(8) 0.0231(7) -0.0049(6) -0.0035(6) 0.0003(6)
C4 0.0283(8) 0.0266(8) 0.0224(7) -0.0098(6) -0.0070(6) 0.0005(6)
C5 0.0256(8) 0.0285(8) 0.0238(8) -0.0077(6) -0.0077(6) 0.0009(6)
C6 0.0311(9) 0.0374(10) 0.0333(9) -0.0163(8) -0.0127(7) 0.0068(7)
C7 0.0372(9) 0.0303(9) 0.0318(9) -0.0123(7) -0.0100(7) 0.0101(7)
C8 0.0233(8) 0.0456(11) 0.0343(9) -0.0138(8) -0.0099(7) 0.0001(7)
C9 0.0339(9) 0.0350(10) 0.0281(8) -0.0103(7) -0.0072(7) -0.0045(7)
C10 0.0288(8) 0.0234(8) 0.0292(8) -0.0075(7) -0.0054(7) 0.0023(6)
C11 0.0302(8) 0.0276(8) 0.0301(8) -0.0095(7) -0.0102(7) 0.0056(7)
C12 0.0303(8) 0.0236(8) 0.0262(8) -0.0053(6) -0.0038(7) -0.0005(7)
C13 0.0379(10) 0.0299(9) 0.0323(9) -0.0113(7) -0.0060(8) 0.0004(7)
C14 0.0571(13) 0.0486(12) 0.0489(12) -0.0289(10) -0.0249(10) 0.0265(10)
C15 0.0362(9) 0.0377(10) 0.0275(8) -0.0134(7) -0.0120(7) 0.0043(7)
C16 0.0403(10) 0.0353(10) 0.0256(8) -0.0066(7) -0.0085(7) 0.0035(8)
C17 0.0333(9) 0.0353(10) 0.0265(8) -0.0111(7) -0.0022(7) -0.0009(7)
C18 0.0349(10) 0.0402(11) 0.0393(10) -0.0150(9) -0.0057(8) 0.0055(8)
F7A 0.055(2) 0.079(4) 0.039(3) 0.007(2) -0.016(2) 0.007(2)
F8A 0.058(3) 0.095(5) 0.093(4) -0.075(4) -0.050(2) 0.046(3)
F9A 0.038(3) 0.071(3) 0.102(5) -0.063(4) -0.040(4) 0.030(3)
F7B 0.041(2) 0.096(5) 0.044(4) 0.005(3) -0.013(2) 0.000(3)
F8B 0.104(5) 0.028(3) 0.078(4) -0.008(3) -0.054(3) -0.012(3)
F9B 0.046(3) 0.090(6) 0.074(4) -0.050(4) 0.008(3) 0.012(3)

loop_
_atom_type_symbol
_atom_type_description
_atom_type_scat_dispersion_real
_atom_type_scat_dispersion_imag
_atom_type_scat_source
C C 0.0033 0.0016 'International Tables Vol C Tables 4.2.6.8 and 6.1.1.4'
H H 0.0000 0.0000 'International Tables Vol C Tables 4.2.6.8 and 6.1.1.4'
F F 0.0171 0.0103 'International Tables Vol C Tables 4.2.6.8 and 6.1.1.4'
N N 0.0061 0.0033 'International Tables Vol C Tables 4.2.6.8 and 6.1.1.4'
O O 0.0106 0.0060 'International Tables Vol C Tables 4.2.6.8 and 6.1.1.4'

loop_
_geom_angle_atom_site_label_1
_geom_angle_atom_site_label_2
_geom_angle_atom_site_label_3
_geom_angle
_geom_angle_site_symmetry_1
_geom_angle_site_symmetry_3
_geom_angle_publ_flag
F8Bb C18 C17 110.1(4) . . ?
C2 N1 H1 116.4 . . ?
C3 N1 H1 116.4 . . ?
C3 N1 C2 127.12(14) . . ?
F8Aa C18 C17 114.1(4) . . ?
F9Aa C18 C17 113.7(4) . . ?
F9Bb C18 C17 107.9(6) . . ?
F7Aa C18 C17 113.7(4) . . ?
C9 N2 H2 116.4 . . ?
C10 N2 H2 116.4 . . ?
C10 N2 C9 127.14(15) . . ?
C16 N3 H3 118.9 . . ?
C17 N3 H3 118.9 . . ?
C17 N3 C16 122.21(15) . . ?
C1 N4 C8 112.08(14) . . ?
C1 N4 C15 112.27(14) . . ?
F7Bb C18 C17 108.6(5) . . ?
F9Aa C18 F7A 110.9(6) . . ?
F8Aa C18 F7A 91.5(12) . . ?
F8Aa C18 F9A 110.9(5) . . ?
F9Bb C18 F8B 98.9(9) . . ?
F7Bb C18 F8B 125.8(13) . . ?
F7Bb C18 F9B 103.8(9) . . ?
C8 N4 C15 110.08(14) . . ?
N4 C1 H1A 109.4 . . ?
N4 C1 H1B 109.4 . . ?
N4 C1 C2 111.11(14) . . ?
H1A C1 H1B 108.0 . . ?
C2 C1 H1A 109.4 . . ?
C2 C1 H1B 109.4 . . ?
N1 C2 C1 107.93(14) . . ?
N1 C2 H2A 110.1 . . ?
N1 C2 H2B 110.1 . . ?
C1 C2 H2A 110.1 . . ?
C1 C2 H2B 110.1 . . ?
H2A C2 H2B 108.4 . . ?
N1 C3 C4 119.95(14) . . ?
N1 C3 C7 118.92(15) . . ?
C4 C3 C7 121.13(15) . . ?
C3 C4 H4 119.2 . . ?
C5 C4 C3 121.55(14) . . ?
C5 C4 H4 119.2 . . ?
O1 C5 C4 127.26(15) . . ?
O1 C5 C6 114.21(14) . . ?
C4 C5 C6 118.51(14) . . ?
F1 C6 C5 110.17(14) . . ?
F2 C6 F1 106.58(14) . . ?
F2 C6 F3 106.95(14) . . ?
F2 C6 C5 111.68(14) . . ?
F3 C6 F1 107.07(14) . . ?
F3 C6 C5 114.00(14) . . ?
C3 C7 H7A 109.5 . . ?
C3 C7 H7B 109.5 . . ?
C3 C7 H7C 109.5 . . ?
H7A C7 H7B 109.5 . . ?
H7A C7 H7C 109.5 . . ?
H7B C7 H7C 109.5 . . ?
N4 C8 H8A 109.3 . . ?
N4 C8 H8B 109.3 . . ?
N4 C8 C9 111.69(14) . . ?
H8A C8 H8B 107.9 . . ?
C9 C8 H8A 109.3 . . ?
C9 C8 H8B 109.3 . . ?
N2 C9 C8 109.52(14) . . ?
N2 C9 H9A 109.8 . . ?
N2 C9 H9B 109.8 . . ?
C8 C9 H9A 109.8 . . ?
C8 C9 H9B 109.8 . . ?
H9A C9 H9B 108.2 . . ?
N2 C10 C11 120.30(15) . . ?
N2 C10 C14 118.59(16) . . ?
C11 C10 C14 121.11(16) . . ?
C10 C11 H11 118.9 . . ?
C12 C11 C10 122.19(15) . . ?
C12 C11 H11 118.9 . . ?
O2 C12 C11 127.27(16) . . ?
O2 C12 C13 115.15(15) . . ?
C11 C12 C13 117.52(15) . . ?
F4 C13 F5 106.46(15) . . ?
F4 C13 C12 114.05(14) . . ?
F5 C13 C12 111.46(15) . . ?
F6 C13 F4 107.16(16) . . ?
F6 C13 F5 106.26(15) . . ?
F6 C13 C12 111.01(14) . . ?
C10 C14 H14A 109.5 . . ?
C10 C14 H14B 109.5 . . ?
C10 C14 H14C 109.5 . . ?
H14A C14 H14B 109.5 . . ?
H14A C14 H14C 109.5 . . ?
H14B C14 H14C 109.5 . . ?
N4 C15 H15A 108.7 . . ?
N4 C15 H15B 108.7 . . ?
N4 C15 C16 114.05(14) . . ?
H15A C15 H15B 107.6 . . ?
C16 C15 H15A 108.7 . . ?
C16 C15 H15B 108.7 . . ?
N3 C16 C15 113.97(15) . . ?
N3 C16 H16A 108.8 . . ?
N3 C16 H16B 108.8 . . ?
C15 C16 H16A 108.8 . . ?
C15 C16 H16B 108.8 . . ?
H16A C16 H16B 107.7 . . ?
O3 C17 N3 126.57(18) . . ?
O3 C17 C18 119.13(17) . . ?
N3 C17 C18 114.30(15) . . ?

loop_
_geom_bond_atom_site_label_1
_geom_bond_atom_site_label_2
_geom_bond_distance
_geom_bond_site_symmetry_2
_geom_bond_publ_flag
F1 C6 1.344(2) . ?
F2 C6 1.337(2) . ?
F3 C6 1.3378(19) . ?
F4 C13 1.329(2) . ?
F5 C13 1.331(2) . ?
F6 C13 1.328(2) . ?
O1 C5 1.2547(19) . ?
O2 C12 1.251(2) . ?
O3 C17 1.219(2) . ?
N1 H1 0.8800 . ?
N1 C2 1.457(2) . ?
N1 C3 1.318(2) . ?
N2 H2 0.8800 . ?
N2 C9 1.463(2) . ?
N2 C10 1.316(2) . ?
N3 H3 0.8800 . ?
N3 C16 1.459(2) . ?
N3 C17 1.327(2) . ?
N4 C1 1.468(2) . ?
N4 C8 1.471(2) . ?
N4 C15 1.473(2) . ?
C1 H1A 0.9900 . ?
C1 H1B 0.9900 . ?
C1 C2 1.524(2) . ?
C2 H2A 0.9900 . ?
C2 H2B 0.9900 . ?
C3 C4 1.410(2) . ?
C3 C7 1.492(2) . ?
C4 H4 0.9500 . ?
C4 C5 1.388(2) . ?
C5 C6 1.528(2) . ?
C7 H7A 0.9800 . ?
C7 H7B 0.9800 . ?
C7 H7C 0.9800 . ?
C8 H8A 0.9900 . ?
C8 H8B 0.9900 . ?
C8 C9 1.512(3) . ?
C9 H9A 0.9900 . ?
C9 H9B 0.9900 . ?
C10 C11 1.405(2) . ?
C10 C14 1.492(2) . ?
C11 H11 0.9500 . ?
C11 C12 1.390(2) . ?
C12 C13 1.534(2) . ?
C14 H14A 0.9800 . ?
C14 H14B 0.9800 . ?
C14 H14C 0.9800 . ?
C15 H15A 0.9900 . ?
C15 H15B 0.9900 . ?
C15 C16 1.509(3) . ?
C16 H16A 0.9900 . ?
C16 H16B 0.9900 . ?
C17 C18 1.533(3) . ?
C18 F7A 1.353(8) . ?
C18 F8A 1.304(7) . ?
C18 F9A 1.304(7) . ?
C18 F7B 1.301(9) . ?
C18 F8B 1.355(7) . ?
C18 F9B 1.320(9) . ?

loop_
_geom_torsion_atom_site_label_1
_geom_torsion_atom_site_label_2
_geom_torsion_atom_site_label_3
_geom_torsion_atom_site_label_4
_geom_torsion
_geom_torsion_site_symmetry_1
_geom_torsion_site_symmetry_2
_geom_torsion_site_symmetry_3
_geom_torsion_site_symmetry_4
_geom_torsion_publ_flag
O1 C5 C6 F1 75.91(18) . . . . ?
O1 C5 C6 F2 -42.3(2) . . . . ?
O1 C5 C6 F3 -163.69(15) . . . . ?
O2 C12 C13 F4 -157.39(16) . . . . ?
O2 C12 C13 F5 -36.8(2) . . . . ?
O2 C12 C13 F6 81.4(2) . . . . ?
N1 C3 C4 C5 0.5(2) . . . . ?
N2 C10 C11 C12 -0.3(3) . . . . ?
N4 C1 C2 N1 51.7(2) . . . . ?
N4 C8 C9 N2 72.11(18) . . . . ?
N4 C15 C16 N3 70.7(2) . . . . ?
C1 N4 C8 C9 -147.76(14) . . . . ?
C1 N4 C15 C16 77.16(18) . . . . ?
C2 N1 C3 C4 173.64(16) . . . . ?
C2 N1 C3 C7 -6.7(3) . . . . ?
C3 N1 C2 C1 171.31(16) . . . . ?
C3 C4 C5 O1 0.8(3) . . . . ?
C3 C4 C5 C6 179.16(15) . . . . ?
C4 C5 C6 F1 -102.65(17) . . . . ?
C4 C5 C6 F2 139.11(16) . . . . ?
C4 C5 C6 F3 17.7(2) . . . . ?
C7 C3 C4 C5 -179.15(16) . . . . ?
C8 N4 C1 C2 77.57(18) . . . . ?
C8 N4 C15 C16 -157.24(14) . . . . ?
C9 N2 C10 C11 -178.46(16) . . . . ?
C9 N2 C10 C14 1.6(3) . . . . ?
C10 N2 C9 C8 -147.73(17) . . . . ?
C10 C11 C12 O2 1.0(3) . . . . ?
O3 C17 C18 F8Aa 137.4(6) . . . . ?
O3 C17 C18 F8Bb 125.7(6) . . . . ?
O3 C17 C18 F7Aa -119.4(8) . . . . ?
O3 C17 C18 F9Aa 8.8(7) . . . . ?
O3 C17 C18 F9Bb 18.8(8) . . . . ?
O3 C17 C18 F7Bb -93.0(11) . . . . ?
N3 C17 C18 F7Bb 88.0(11) . . . . ?
N3 C17 C18 F8Bb -53.2(6) . . . . ?
N3 C17 C18 F7Aa 61.6(8) . . . . ?
N3 C17 C18 F9Aa -170.2(7) . . . . ?
N3 C17 C18 F9Bb -160.1(8) . . . . ?
N3 C17 C18 F8Aa -41.6(6) . . . . ?
C10 C11 C12 C13 178.14(15) . . . . ?
C11 C12 C13 F4 25.2(2) . . . . ?
C11 C12 C13 F5 145.75(16) . . . . ?
C11 C12 C13 F6 -96.00(19) . . . . ?
C14 C10 C11 C12 179.63(18) . . . . ?
C15 N4 C1 C2 -157.93(15) . . . . ?
C15 N4 C8 C9 86.54(17) . . . . ?
C16 N3 C17 O3 -5.3(3) . . . . ?
C16 N3 C17 C18 173.53(15) . . . . ?
C17 N3 C16 C15 107.22(19) . . . . ?
